data_4302114
loop_
_publ_author_name
'Monika Plabst'
'Thomas Bein'

_publ_contact_author 'Bein, Thomas'
_publ_contact_author_email tbein@cup.uni-muenchen.de
_publ_section_title
;
1,4-Phenylenebis(methylidyne)tetrakis(phosphonic acid): A New Building
Block in Metal Organic Framework Synthesis
;
_journal_name_full 'Inorganic Chemistry'
_journal_page_first 4331
_journal_page_last 4341
_journal_paper_doi 10.1021/ic802294e
_journal_volume 48
_journal_year 2009
_chemical_formula_moiety LaNa[(PO3H)2CH-C6H4-CH(PO3H)2].4H2O
_chemical_formula_sum 'C8 H18 La Na O16 P4'
_chemical_formula_weight 656.01
_chemical_name_common NaLa(H4L)
_chemical_name_systematic
;
 ?
;
_space_group_IT_number 14
_symmetry_cell_setting monoclinic
_symmetry_space_group_name_Hall '-P 2yn'
_symmetry_space_group_name_H-M 'P 1 21/n 1'
_atom_sites_solution_hydrogens geom
_atom_sites_solution_primary direct
_atom_sites_solution_secondary difmap
_audit_creation_date 2008-10-03T23:29:30-00:00
_audit_creation_method 'WinGX routine CIF_UPDATE'
_cell_angle_alpha 90
_cell_angle_beta 105.56
_cell_angle_gamma 90
_cell_formula_units_Z 4
_cell_length_a 8.975
_cell_length_b 21.691
_cell_length_c 10.186
_cell_measurement_reflns_used 24954
_cell_measurement_temperature 200(2)
_cell_measurement_theta_max 27.485
_cell_measurement_theta_min 3.134
_cell_volume 1910.301
_computing_cell_refinement 'HKL Scalepack (Otwinowski & Minor 1997)'
_computing_data_collection 'Collect (Bruker AXS BV, 1997-2004)'
_computing_data_reduction 'HKL Denzo and Scalepack (Otwinowski & Minor 1997)'
_computing_structure_refinement 'SHELXL-97 (Sheldrick, 1997)'
_diffrn_ambient_temperature 293(2)
_diffrn_detector_area_resol_mean 9
_diffrn_measured_fraction_theta_full 0.997
_diffrn_measured_fraction_theta_max 0.997
_diffrn_measurement_device '95mm CCD camera on \k-goniostat'
_diffrn_measurement_device_type KappaCCD
_diffrn_orient_matrix_type 'by Bruker AXS Collect from scalepack cell'
_diffrn_orient_matrix_UB_11 -0.0723465
_diffrn_orient_matrix_UB_12 -0.0335251
_diffrn_orient_matrix_UB_13 0.010661
_diffrn_orient_matrix_UB_21 0.074283
_diffrn_orient_matrix_UB_22 -0.0316113
_diffrn_orient_matrix_UB_23 -0.0160783
_diffrn_orient_matrix_UB_31 0.0512441
_diffrn_orient_matrix_UB_32 -0.0015074
_diffrn_orient_matrix_UB_33 0.1000661
_diffrn_radiation_monochromator graphite
_diffrn_radiation_type MoK\a
_diffrn_radiation_wavelength 0.71073
_diffrn_reflns_av_R_equivalents 0.0173
_diffrn_reflns_av_unetI/netI 0.027
_diffrn_reflns_limit_h_max 11
_diffrn_reflns_limit_h_min -11
_diffrn_reflns_limit_k_max 27
_diffrn_reflns_limit_k_min -28
_diffrn_reflns_limit_l_max 13
_diffrn_reflns_limit_l_min -13
_diffrn_reflns_number 8563
_diffrn_reflns_theta_full 27.49
_diffrn_reflns_theta_max 27.49
_diffrn_reflns_theta_min 3.28
_exptl_absorpt_coefficient_mu 2.675
_exptl_absorpt_correction_type none
_exptl_crystal_colour colourless
_exptl_crystal_density_diffrn 2.267
_exptl_crystal_density_method 'not measured'
_exptl_crystal_description square-bipyramidal
_exptl_crystal_F_000 1272
_exptl_crystal_size_max 0.04
_exptl_crystal_size_mid 0.04
_exptl_crystal_size_min 0.04
_refine_diff_density_max 0.925
_refine_diff_density_min -0.699
_refine_diff_density_rms 0.098
_refine_ls_extinction_coef 0.00090(12)
_refine_ls_extinction_expression Fc^*^=kFc[1+0.001xFc^2^\l^3^/sin(2\q)]^-1/4^
_refine_ls_extinction_method SHELXL
_refine_ls_goodness_of_fit_ref 1.08
_refine_ls_hydrogen_treatment mixed
_refine_ls_matrix_type full
_refine_ls_number_parameters 340
_refine_ls_number_reflns 4370
_refine_ls_number_restraints 0
_refine_ls_restrained_S_all 1.08
_refine_ls_R_factor_all 0.026
_refine_ls_R_factor_gt 0.0202
_refine_ls_shift/su_max 0.001
_refine_ls_shift/su_mean 0
_refine_ls_structure_factor_coef Fsqd
_refine_ls_weighting_details 'calc w=1/[\s^2^(Fo^2^)+(0.0143P)^2^+2.3337P] where P=(Fo^2^+2Fc^2^)/3'
_refine_ls_weighting_scheme calc
_refine_ls_wR_factor_gt 0.044
_refine_ls_wR_factor_ref 0.0463
_reflns_number_gt 3877
_reflns_number_total 4370
_reflns_threshold_expression >2sigma(I)
_cod_data_source_file ic802294e_si_003.cif
_cod_data_source_block ln245
_cod_original_cell_volume 1910.2
_cod_original_sg_symbol_H-M 'P 21/n'
_cod_database_code 4302114

loop_
_symmetry_equiv_pos_as_xyz
'x, y, z'
'-x+1/2, y+1/2, -z+1/2'
'-x, -y, -z'
'x-1/2, -y-1/2, z-1/2'

loop_
_atom_site_label
_atom_site_type_symbol
_atom_site_fract_x
_atom_site_fract_y
_atom_site_fract_z
_atom_site_U_iso_or_equiv
_atom_site_adp_type
_atom_site_occupancy
_atom_site_symmetry_multiplicity
_atom_site_calc_flag
_atom_site_refinement_flags
_atom_site_disorder_assembly
_atom_site_disorder_group
La1 La 0.514652(14) 0.019689(6) 0.751727(12) 0.00779(5) Uani 1 1 d . . .
P2 P 0.28486(6) -0.08736(3) 0.92236(6) 0.00865(12) Uani 1 1 d . . .
P3 P 0.50067(6) -0.12252(3) 0.53698(6) 0.00919(12) Uani 1 1 d . . .
P4 P 0.78807(6) -0.05198(3) 0.57120(6) 0.00861(12) Uani 1 1 d . . .
P1 P 0.61800(6) -0.11604(3) 0.99108(6) 0.00873(12) Uani 1 1 d . . .
Na2 Na 0.12110(11) 0.04136(5) 0.74172(10) 0.0188(2) Uani 1 1 d . . .
O1 O 0.7172(2) -0.17529(8) 0.98115(18) 0.0161(4) Uani 1 1 d . . .
O2 O 0.65103(18) -0.06529(7) 0.90207(16) 0.0128(3) Uani 1 1 d . . .
O3 O 0.63396(18) -0.09794(7) 1.13709(16) 0.0122(3) Uani 1 1 d . . .
O4 O 0.1219(2) -0.11867(9) 0.85480(19) 0.0149(4) Uani 1 1 d . . .
O5 O 0.30902(18) -0.03280(7) 0.84046(16) 0.0123(3) Uani 1 1 d . . .
O6 O 0.28873(17) -0.07570(8) 1.06915(16) 0.0121(3) Uani 1 1 d . . .
O7 O 0.45375(18) -0.11761(8) 0.38359(16) 0.0130(3) Uani 1 1 d . . .
O8 O 0.4402(2) -0.18479(9) 0.58368(19) 0.0162(4) Uani 1 1 d . . .
O9 O 0.44244(18) -0.07174(8) 0.60944(17) 0.0155(4) Uani 1 1 d . . .
O10 O 0.97138(19) -0.05864(8) 0.62303(18) 0.0134(4) Uani 1 1 d . . .
O11 O 0.74343(18) -0.04079(7) 0.42011(16) 0.0111(3) Uani 1 1 d . . .
O12 O 0.74204(19) -0.00353(8) 0.65797(16) 0.0128(3) Uani 1 1 d . . .
O13 O -0.0834(2) 0.09132(10) 0.5745(2) 0.0240(4) Uani 1 1 d . . .
O14 O 0.5187(2) -0.30026(9) 0.5465(3) 0.0237(4) Uani 1 1 d . . .
O15 O 0.1711(3) -0.19746(12) 0.3222(2) 0.0350(6) Uani 1 1 d . . .
O16 O 0.0271(3) 0.05652(13) 0.9192(2) 0.0372(6) Uani 1 1 d . . .
C1 C 0.4258(3) -0.14591(11) 0.9134(2) 0.0097(4) Uani 1 1 d . . .
C2 C 0.3870(2) -0.20784(10) 0.9657(2) 0.0097(4) Uani 1 1 d . . .
C3 C 0.4151(3) -0.22080(11) 1.1039(2) 0.0122(5) Uani 1 1 d . . .
C4 C -0.1364(3) -0.22421(11) 0.6463(2) 0.0126(5) Uani 1 1 d . . .
C5 C 0.7819(2) -0.18124(10) 0.5530(2) 0.0095(4) Uani 1 1 d . . .
C6 C 0.7614(3) -0.19285(11) 0.4142(2) 0.0131(5) Uani 1 1 d . . .
C7 C 0.3128(3) -0.25238(11) 0.8719(2) 0.0131(5) Uani 1 1 d . . .
C8 C 0.7109(2) -0.12572(11) 0.6036(2) 0.0094(4) Uani 1 1 d . . .
HC3 H 0.462(3) -0.1917(13) 1.168(3) 0.014(7) Uiso 1 1 d . . .
HC4 H -0.118(3) -0.2165(13) 0.739(3) 0.017(7) Uiso 1 1 d . . .
HC1 H 0.422(3) -0.1495(13) 0.827(3) 0.022(8) Uiso 1 1 d . . .
HC8 H 0.731(3) -0.1275(13) 0.698(3) 0.016(7) Uiso 1 1 d . . .
HC6 H 0.711(3) -0.1651(12) 0.348(3) 0.009(6) Uiso 1 1 d . . .
HC7 H 0.295(3) -0.2440(12) 0.779(3) 0.013(7) Uiso 1 1 d . . .
H1 H 0.805(4) -0.1739(15) 1.010(3) 0.030(9) Uiso 1 1 d . . .
H2 H 0.085(5) -0.1036(19) 0.796(4) 0.050(13) Uiso 1 1 d . . .
H3 H 0.466(4) -0.2118(16) 0.563(3) 0.029(11) Uiso 1 1 d . . .
H4 H 1.004(3) -0.0701(14) 0.571(3) 0.016(8) Uiso 1 1 d . . .
H5 H 0.561(5) -0.314(2) 0.500(5) 0.063(15) Uiso 1 1 d . . .
H6 H 0.574(4) -0.3070(17) 0.630(4) 0.048(11) Uiso 1 1 d . . .
H7 H 0.240(4) -0.1882(17) 0.338(4) 0.029(11) Uiso 1 1 d . . .
H9 H -0.059(5) 0.0603(18) 0.923(4) 0.052(12) Uiso 1 1 d . . .
H10 H 0.088(5) 0.0495(18) 0.992(4) 0.050(12) Uiso 1 1 d . . .
H11 H -0.105(5) 0.129(2) 0.593(5) 0.076(15) Uiso 1 1 d . . .
H12 H -0.162(5) 0.073(2) 0.581(4) 0.070(14) Uiso 1 1 d . . .

loop_
_atom_site_aniso_label
_atom_site_aniso_U_11
_atom_site_aniso_U_22
_atom_site_aniso_U_33
_atom_site_aniso_U_23
_atom_site_aniso_U_13
_atom_site_aniso_U_12
La1 0.00888(8) 0.00720(8) 0.00747(7) -0.00005(5) 0.00253(5) 0.00015(5)
P2 0.0077(3) 0.0084(3) 0.0096(3) 0.0002(2) 0.0019(2) -0.0006(2)
P3 0.0098(3) 0.0077(3) 0.0100(3) -0.0006(2) 0.0026(2) -0.0001(2)
P4 0.0080(3) 0.0084(3) 0.0094(3) 0.0000(2) 0.0022(2) 0.0006(2)
P1 0.0086(3) 0.0082(3) 0.0095(3) 0.0003(2) 0.0025(2) 0.0001(2)
Na2 0.0189(5) 0.0222(5) 0.0179(5) 0.0039(4) 0.0096(4) 0.0056(4)
O1 0.0097(9) 0.0128(9) 0.0250(10) -0.0020(7) 0.0032(7) 0.0028(7)
O2 0.0127(8) 0.0125(9) 0.0128(8) 0.0028(7) 0.0026(6) -0.0030(6)
O3 0.0136(8) 0.0126(9) 0.0103(8) -0.0014(7) 0.0027(6) -0.0012(6)
O4 0.0125(8) 0.0168(10) 0.0129(9) 0.0026(8) -0.0007(7) -0.0031(7)
O5 0.0129(8) 0.0100(8) 0.0151(8) 0.0036(7) 0.0056(6) 0.0011(6)
O6 0.0113(8) 0.0135(9) 0.0120(8) -0.0020(7) 0.0041(6) -0.0004(6)
O7 0.0144(8) 0.0141(9) 0.0098(8) -0.0009(7) 0.0020(6) 0.0001(7)
O8 0.0181(9) 0.0103(10) 0.0222(10) 0.0016(8) 0.0086(7) -0.0014(7)
O9 0.0120(8) 0.0148(9) 0.0191(9) -0.0048(7) 0.0033(7) 0.0018(7)
O10 0.0096(8) 0.0173(9) 0.0129(9) -0.0012(7) 0.0025(7) 0.0016(7)
O11 0.0110(8) 0.0125(8) 0.0099(8) 0.0011(7) 0.0029(6) 0.0008(6)
O12 0.0159(8) 0.0103(8) 0.0136(8) -0.0023(7) 0.0062(7) 0.0000(6)
O13 0.0183(10) 0.0174(11) 0.0414(12) -0.0012(9) 0.0170(9) 0.0002(8)
O14 0.0161(9) 0.0211(11) 0.0333(12) -0.0013(9) 0.0059(9) 0.0010(8)
O15 0.0218(12) 0.0393(14) 0.0385(14) -0.0191(10) -0.0012(10) 0.0010(10)
O16 0.0190(11) 0.0720(18) 0.0229(12) -0.0055(11) 0.0098(9) 0.0027(11)
C1 0.0115(11) 0.0093(12) 0.0088(11) -0.0001(9) 0.0034(9) -0.0010(8)
C2 0.0081(10) 0.0090(11) 0.0124(11) -0.0012(9) 0.0035(8) -0.0001(8)
C3 0.0134(11) 0.0094(12) 0.0119(11) -0.0029(9) 0.0003(9) -0.0033(9)
C4 0.0141(11) 0.0135(12) 0.0086(11) -0.0021(9) 0.0003(9) 0.0003(9)
C5 0.0088(10) 0.0062(11) 0.0139(11) -0.0007(9) 0.0038(8) 0.0002(8)
C6 0.0158(11) 0.0100(12) 0.0128(12) 0.0032(10) 0.0029(9) 0.0034(9)
C7 0.0170(12) 0.0143(12) 0.0084(11) 0.0002(10) 0.0040(9) -0.0022(9)
C8 0.0103(11) 0.0101(12) 0.0077(11) -0.0006(9) 0.0021(8) 0.0007(8)

loop_
_atom_type_symbol
_atom_type_description
_atom_type_scat_dispersion_real
_atom_type_scat_dispersion_imag
_atom_type_scat_source
C C 0.0033 0.0016 'International Tables Vol C Tables 4.2.6.8 and 6.1.1.4'
H H 0 0 'International Tables Vol C Tables 4.2.6.8 and 6.1.1.4'
La La -0.2871 2.4523 'International Tables Vol C Tables 4.2.6.8 and 6.1.1.4'
Na Na 0.0362 0.0249 'International Tables Vol C Tables 4.2.6.8 and 6.1.1.4'
O O 0.0106 0.006 'International Tables Vol C Tables 4.2.6.8 and 6.1.1.4'
P P 0.1023 0.0942 'International Tables Vol C Tables 4.2.6.8 and 6.1.1.4'

loop_
_exptl_crystal_face_index_h
_exptl_crystal_face_index_k
_exptl_crystal_face_index_l
_exptl_crystal_face_perp_dist
-1 -1 -1 0.02
1 1 1 0.02
1 -1 1 0.02
-1 1 -1 0.02
1 -1 -1 0.02
-1 1 1 0.02
-1 -1 1 0.02
1 1 -1 0.02

loop_
_geom_angle_atom_site_label_1
_geom_angle_atom_site_label_2
_geom_angle_atom_site_label_3
_geom_angle
_geom_angle_site_symmetry_1
_geom_angle_site_symmetry_3
_geom_angle_publ_flag
O9 La1 O6 148.85(5) . 3_657 ?
O9 La1 O2 76.86(5) . . ?
O6 La1 O2 77.07(5) 3_657 . ?
O9 La1 O12 74.10(5) . . ?
O6 La1 O12 83.60(5) 3_657 . ?
O2 La1 O12 76.81(5) . . ?
O9 La1 O5 75.15(5) . . ?
O6 La1 O5 113.52(5) 3_657 . ?
O2 La1 O5 74.54(5) . . ?
O12 La1 O5 141.77(5) . . ?
O9 La1 O11 71.91(5) . 3_656 ?
O6 La1 O11 138.84(5) 3_657 3_656 ?
O2 La1 O11 139.58(5) . 3_656 ?
O12 La1 O11 117.07(5) . 3_656 ?
O5 La1 O11 73.15(5) . 3_656 ?
O9 La1 O7 113.60(5) . 3_656 ?
O6 La1 O7 80.35(5) 3_657 3_656 ?
O2 La1 O7 145.74(5) . 3_656 ?
O12 La1 O7 75.35(5) . 3_656 ?
O5 La1 O7 138.88(5) . 3_656 ?
O11 La1 O7 72.27(5) 3_656 3_656 ?
O9 La1 O3 134.78(5) . 3_657 ?
O6 La1 O3 72.99(5) 3_657 3_657 ?
O2 La1 O3 116.06(5) . 3_657 ?
O12 La1 O3 148.92(5) . 3_657 ?
O5 La1 O3 68.27(5) . 3_657 ?
O11 La1 O3 72.73(5) 3_656 3_657 ?
O7 La1 O3 80.71(5) 3_656 3_657 ?
O9 La1 Na2 89.25(4) . . ?
O6 La1 Na2 117.55(4) 3_657 . ?
O2 La1 Na2 115.92(4) . . ?
O12 La1 Na2 156.58(4) . . ?
O5 La1 Na2 41.62(4) . . ?
O11 La1 Na2 40.36(4) 3_656 . ?
O7 La1 Na2 97.28(4) 3_656 . ?
O3 La1 Na2 45.61(4) 3_657 . ?
O5 P2 O6 116.87(10) . . ?
O5 P2 O4 110.48(10) . . ?
O6 P2 O4 105.93(9) . . ?
O5 P2 C1 108.59(10) . . ?
O6 P2 C1 109.67(10) . . ?
O4 P2 C1 104.60(10) . . ?
O5 P2 Na2 33.61(6) . . ?
O6 P2 Na2 106.65(7) . . ?
O4 P2 Na2 84.50(7) . . ?
C1 P2 Na2 138.08(8) . . ?
O9 P3 O7 114.93(10) . . ?
O9 P3 O8 106.74(10) . . ?
O7 P3 O8 110.49(10) . . ?
O9 P3 C8 107.90(10) . . ?
O7 P3 C8 111.15(10) . . ?
O8 P3 C8 105.07(10) . . ?
O12 P4 O11 116.76(9) . . ?
O12 P4 O10 106.93(10) . . ?
O11 P4 O10 108.77(9) . . ?
O12 P4 C8 109.42(10) . . ?
O11 P4 C8 108.66(10) . . ?
O10 P4 C8 105.74(10) . . ?
O2 P1 O3 114.95(10) . . ?
O2 P1 O1 110.51(10) . . ?
O3 P1 O1 111.63(10) . . ?
O2 P1 C1 108.46(10) . . ?
O3 P1 C1 110.54(10) . . ?
O1 P1 C1 99.66(10) . . ?
O16 Na2 O11 167.91(9) . 3_656 ?
O16 Na2 O5 97.98(9) . . ?
O11 Na2 O5 81.16(6) 3_656 . ?
O16 Na2 O13 97.23(9) . . ?
O11 Na2 O13 86.82(7) 3_656 . ?
O5 Na2 O13 159.35(8) . . ?
O16 Na2 O3 90.06(8) . 3_657 ?
O11 Na2 O3 78.16(6) 3_656 3_657 ?
O5 Na2 O3 72.17(6) . 3_657 ?
O13 Na2 O3 121.72(8) . 3_657 ?
O16 Na2 O10 103.59(9) . 1_455 ?
O11 Na2 O10 88.26(7) 3_656 1_455 ?
O5 Na2 O10 81.59(6) . 1_455 ?
O13 Na2 O10 81.32(7) . 1_455 ?
O3 Na2 O10 151.91(7) 3_657 1_455 ?
O16 Na2 P2 83.44(8) . . ?
O11 Na2 P2 98.44(5) 3_656 . ?
O5 Na2 P2 20.62(4) . . ?
O13 Na2 P2 151.54(7) . . ?
O3 Na2 P2 86.69(5) 3_657 . ?
O10 Na2 P2 70.97(4) 1_455 . ?
O16 Na2 La1 126.31(7) . . ?
O11 Na2 La1 45.81(4) 3_656 . ?
O5 Na2 La1 45.66(4) . . ?
O13 Na2 La1 130.37(6) . . ?
O3 Na2 La1 47.20(4) 3_657 . ?
O10 Na2 La1 106.44(5) 1_455 . ?
P2 Na2 La1 66.28(2) . . ?
P1 O2 La1 139.98(9) . . ?
P1 O3 Na2 116.60(9) . 3_657 ?
P1 O3 La1 132.54(9) . 3_657 ?
Na2 O3 La1 87.19(5) 3_657 3_657 ?
P2 O5 Na2 125.77(9) . . ?
P2 O5 La1 141.51(9) . . ?
Na2 O5 La1 92.72(6) . . ?
P2 O6 La1 129.21(9) . 3_657 ?
P3 O7 La1 124.70(9) . 3_656 ?
P3 O9 La1 145.03(10) . . ?
P4 O10 Na2 115.25(9) . 1_655 ?
P4 O11 Na2 133.44(9) . 3_656 ?
P4 O11 La1 132.66(9) . 3_656 ?
Na2 O11 La1 93.83(6) 3_656 3_656 ?
P4 O12 La1 137.77(10) . . ?
C2 C1 P2 111.95(15) . . ?
C2 C1 P1 116.33(16) . . ?
P2 C1 P1 108.84(12) . . ?
C3 C2 C7 118.5(2) . . ?
C3 C2 C1 122.5(2) . . ?
C7 C2 C1 119.0(2) . . ?
C4 C3 C2 120.2(2) 4_656 . ?
C3 C4 C5 121.4(2) 4 1_455 ?
C4 C5 C6 118.2(2) 1_655 . ?
C4 C5 C8 119.5(2) 1_655 . ?
C6 C5 C8 122.2(2) . . ?
C7 C6 C5 120.3(2) 4_655 . ?
C6 C7 C2 121.2(2) 4_556 . ?
C5 C8 P4 115.10(15) . . ?
C5 C8 P3 112.95(15) . . ?
P4 C8 P3 107.85(12) . . ?

loop_
_geom_bond_atom_site_label_1
_geom_bond_atom_site_label_2
_geom_bond_distance
_geom_bond_site_symmetry_2
_geom_bond_publ_flag
La1 O9 2.4392(16) . ?
La1 O6 2.4883(16) 3_657 ?
La1 O2 2.4970(16) . ?
La1 O12 2.5251(16) . ?
La1 O5 2.5326(16) . ?
La1 O11 2.5422(15) 3_656 ?
La1 O7 2.5887(16) 3_656 ?
La1 O3 2.5986(16) 3_657 ?
La1 Na2 3.5374(10) . ?
P2 O5 1.4967(17) . ?
P2 O6 1.5075(16) . ?
P2 O4 1.5916(18) . ?
P2 C1 1.812(2) . ?
P2 Na2 3.4482(11) . ?
P3 O9 1.4959(17) . ?
P3 O7 1.5090(16) . ?
P3 O8 1.5758(19) . ?
P3 C8 1.827(2) . ?
P4 O12 1.5007(17) . ?
P4 O11 1.5025(16) . ?
P4 O10 1.5938(17) . ?
P4 C8 1.808(2) . ?
P1 O2 1.5053(17) . ?
P1 O3 1.5074(16) . ?
P1 O1 1.5822(18) . ?
P1 C1 1.813(2) . ?
Na2 O16 2.215(2) . ?
Na2 O11 2.2957(18) 3_656 ?
Na2 O5 2.3524(18) . ?
Na2 O13 2.402(2) . ?
Na2 O3 2.5311(19) 3_657 ?
Na2 O10 2.665(2) 1_455 ?
O3 Na2 2.5311(19) 3_657 ?
O3 La1 2.5986(16) 3_657 ?
O6 La1 2.4883(15) 3_657 ?
O7 La1 2.5887(16) 3_656 ?
O10 Na2 2.665(2) 1_655 ?
O11 Na2 2.2957(18) 3_656 ?
O11 La1 2.5422(15) 3_656 ?
C1 C2 1.519(3) . ?
C2 C3 1.391(3) . ?
C2 C7 1.396(3) . ?
C3 C4 1.389(3) 4_656 ?
C4 C3 1.389(3) 4 ?
C4 C5 1.391(3) 1_455 ?
C5 C4 1.391(3) 1_655 ?
C5 C6 1.399(3) . ?
C5 C8 1.516(3) . ?
C6 C7 1.384(3) 4_655 ?
C7 C6 1.384(3) 4_556 ?

loop_
_geom_hbond_atom_site_label_D
_geom_hbond_atom_site_label_H
_geom_hbond_atom_site_label_A
_geom_hbond_distance_DH
_geom_hbond_distance_HA
_geom_hbond_distance_DA
_geom_hbond_angle_DHA
_geom_hbond_site_symmetry_A
O1 H1 O14 0.76(3) 1.94(3) 2.661(3) 158(3) 4_656
O4 H2 O10 0.69(4) 2.03(4) 2.717(3) 178(5) 1_455
O8 H3 O14 0.68(3) 1.99(3) 2.656(3) 163(4) .
O10 H4 O13 0.72(3) 1.86(3) 2.578(3) 173(3) 3_656
O14 H5 O4 0.75(5) 2.24(5) 2.956(3) 160(4) 4_655
O14 H6 O15 0.87(4) 1.92(4) 2.774(3) 165(4) 4_656
O15 H7 O7 0.63(3) 2.40(3) 2.996(3) 159(4) .
O15 H7 O8 0.63(3) 2.66(3) 3.091(3) 128(4) .
O16 H9 O6 0.79(4) 2.11(4) 2.898(3) 177(4) 3_557
O16 H10 O2 0.81(4) 2.33(4) 2.979(3) 138(4) 3_657
O13 H11 O15 0.87(5) 1.89(5) 2.733(3) 162(4) 3_556
O13 H12 O12 0.82(5) 2.12(5) 2.850(3) 147(4) 1_455
